data_4340267
loop_
_publ_author_name
'Wu, Huang-Chun'
'Thanasekaran, P.'
'Tsai, Chi-Hwe'
'Wu, Jing-Yun'
'Huang, Sheng-Ming'
'Wen, Yuh-Sheng'
'Lu, Kuang-Lieh'

_publ_section_title
;
 Self-assembly, reorganization, and photophysical properties of
 silver(I)-Schiff-base molecular rectangle and polymeric array species.
;
_journal_issue 1
_journal_name_full 'Inorganic chemistry'
_journal_page_first 295
_journal_page_last 303
_journal_paper_doi 10.1021/ic051235k
_journal_volume 45
_journal_year 2006
_chemical_formula_sum 'C52.25 H48 Ag2 Cl1.5 N8 O8'
_chemical_formula_weight 1184.90
_chemical_name_systematic
; 
 ? 
;
_space_group_IT_number 15
_symmetry_cell_setting monoclinic
_symmetry_space_group_name_Hall '-C 2yc'
_symmetry_space_group_name_H-M 'C 1 2/c 1'
_atom_sites_solution_hydrogens geom
_atom_sites_solution_primary direct
_atom_sites_solution_secondary difmap
_audit_creation_method SHELXL-97
_cell_angle_alpha 90.00
_cell_angle_beta 102.258(2)
_cell_angle_gamma 90.00
_cell_formula_units_Z 8
_cell_length_a 13.4902(4)
_cell_length_b 27.4260(10)
_cell_length_c 29.1409(10)
_cell_measurement_reflns_used 1152
_cell_measurement_temperature 273(2)
_cell_measurement_theta_max 12.59
_cell_measurement_theta_min 2.71
_cell_volume 10535.8(6)
_computing_cell_refinement 'Bruker SMART'
_computing_data_collection 'Bruker SMART'
_computing_data_reduction 'Bruker SAINT'
_computing_molecular_graphics 'Bruker SHELXTL'
_computing_publication_material 'Bruker SHELXTL'
_computing_structure_refinement 'SHELXL-97 (Sheldrick, 1997)'
_computing_structure_solution 'SHELXS-97 (Sheldrick, 1990)'
_diffrn_ambient_temperature 273(2)
_diffrn_measured_fraction_theta_full 0.989
_diffrn_measured_fraction_theta_max 0.989
_diffrn_measurement_device_type 'CCD area detector'
_diffrn_measurement_method 'phi and omega scans'
_diffrn_radiation_monochromator graphite
_diffrn_radiation_source 'fine-focus sealed tube'
_diffrn_radiation_type MoK\a
_diffrn_radiation_wavelength 0.71073
_diffrn_reflns_av_R_equivalents 0.2540
_diffrn_reflns_av_sigmaI/netI 0.9072
_diffrn_reflns_limit_h_max 15
_diffrn_reflns_limit_h_min -15
_diffrn_reflns_limit_k_max 31
_diffrn_reflns_limit_k_min -32
_diffrn_reflns_limit_l_max 34
_diffrn_reflns_limit_l_min -34
_diffrn_reflns_number 50840
_diffrn_reflns_theta_full 25.06
_diffrn_reflns_theta_max 25.06
_diffrn_reflns_theta_min 1.43
_exptl_absorpt_coefficient_mu 0.880
_exptl_absorpt_correction_type none
_exptl_crystal_colour orange
_exptl_crystal_density_diffrn 1.494
_exptl_crystal_density_meas 0
_exptl_crystal_density_method 'not measured'
_exptl_crystal_description prism
_exptl_crystal_F_000 4808
_exptl_crystal_size_max 0.12
_exptl_crystal_size_mid 0.10
_exptl_crystal_size_min 0.08
_refine_diff_density_max 1.173
_refine_diff_density_min -0.443
_refine_diff_density_rms 0.141
_refine_ls_extinction_coef 0.00089(5)
_refine_ls_extinction_expression Fc^*^=kFc[1+0.001xFc^2^\l^3^/sin(2\q)]^-1/4^
_refine_ls_extinction_method SHELXL
_refine_ls_goodness_of_fit_ref 0.663
_refine_ls_hydrogen_treatment mixed
_refine_ls_matrix_type full
_refine_ls_number_parameters 642
_refine_ls_number_reflns 9239
_refine_ls_number_restraints 0
_refine_ls_restrained_S_all 0.663
_refine_ls_R_factor_all 0.3308
_refine_ls_R_factor_gt 0.0691
_refine_ls_shift/su_max 1.861
_refine_ls_shift/su_mean 0.003
_refine_ls_structure_factor_coef Fsqd
_refine_ls_weighting_details 'calc w=1/[\s^2^(Fo^2^)+(0.0842P)^2^+0.0000P] where P=(Fo^2^+2Fc^2^)/3'
_refine_ls_weighting_scheme calc
_refine_ls_wR_factor_gt 0.1811
_refine_ls_wR_factor_ref 0.2130
_reflns_number_gt 1629
_reflns_number_total 9239
_reflns_threshold_expression >2sigma(I)
_cod_data_source_file ic051235ksi20050725_062431.cif
_cod_data_source_block i6423_0m
_cod_depositor_comments
;
The following automatic conversions were performed:

'_symmetry_cell_setting' value 'Monoclinic' changed to 'monoclinic'
according to
/usr/data/users/saulius/automatic-downloads/retrospective/ACS/lib/dictionaries/cif_core.dic
dictionary named 'cif_core.dic' version 2.4.2 from 2011-04-26.

Automatic conversion script
Id: cif_fix_values 2281 2013-09-26 08:29:07Z andrius 
;
_cod_original_sg_symbol_H-M C2/c
_cod_original_formula_sum 'C52.25 H48 Ag2 Cl1.50 N8 O8'
_cod_database_code 4340267

loop_
_symmetry_equiv_pos_as_xyz
'x, y, z'
'-x, y, -z+1/2'
'x+1/2, y+1/2, z'
'-x+1/2, y+1/2, -z+1/2'
'-x, -y, -z'
'x, -y, z-1/2'
'-x+1/2, -y+1/2, -z'
'x+1/2, -y+1/2, z-1/2'

loop_
_atom_site_label
_atom_site_type_symbol
_atom_site_fract_x
_atom_site_fract_y
_atom_site_fract_z
_atom_site_U_iso_or_equiv
_atom_site_adp_type
_atom_site_occupancy
_atom_site_symmetry_multiplicity
_atom_site_calc_flag
_atom_site_refinement_flags
Ag1 Ag -0.15785(9) 0.46469(5) 0.16162(5) 0.0765(6) Uani 1 1 d .
Ag2 Ag 0.63614(9) 0.35374(5) 0.01403(5) 0.0779(6) Uani 1 1 d .
Cl1 Cl 0.4815(5) 0.1913(3) 0.0558(3) 0.112(2) Uani 1 1 d .
Cl2 Cl 0.5000 0.5061(4) 0.2500 0.126(3) Uani 1 2 d S
O1 O 0.5692(9) 0.2215(5) 0.0688(5) 0.158(7) Uani 1 1 d .
O2 O 0.5032(9) 0.1434(5) 0.0605(6) 0.152(7) Uani 1 1 d .
O3 O 0.4045(11) 0.2048(5) 0.0783(6) 0.166(7) Uani 1 1 d .
O4 O 0.4420(15) 0.1992(7) 0.0069(10) 0.238(11) Uani 1 1 d .
O5 O 0.5000 0.5554(17) 0.2500 0.132(16) Uiso 0.50 2 d SP
O6 O 0.616(2) 0.5153(10) 0.2683(10) 0.257(13) Uiso 0.75 1 d P
O7 O 0.5000 0.456(2) 0.2500 0.23(3) Uiso 0.50 2 d SP
O8 O 0.5116(16) 0.4919(8) 0.2054(9) 0.185(10) Uiso 0.75 1 d P
O9 O 0.033(2) 0.6255(13) 0.2260(12) 0.229(17) Uiso 0.50 1 d P
O10 O 0.9838(13) 0.2034(4) 0.2552(7) 0.097(5) Uiso 1 1 d .
O11 O 1.0000 0.2420(14) 0.2500 0.108(13) Uiso 0.50 2 d SP
O501 O 0.029(3) 0.6870(19) 0.2083(18) 0.120(17) Uiso 0.25 1 d P
N1 N -0.2262(12) 0.4034(7) 0.1926(7) 0.090(7) Uani 1 1 d .
N2 N -0.0306(14) 0.4012(4) 0.1786(5) 0.083(6) Uani 1 1 d .
N101 N 0.7693(12) 0.2991(6) 0.0509(7) 0.083(6) Uani 1 1 d .
N102 N 0.6226(11) 0.3390(5) 0.0898(4) 0.060(4) Uani 1 1 d .
N201 N -0.2181(12) 0.5402(6) 0.1621(7) 0.085(6) Uani 1 1 d .
N202 N -0.0963(10) 0.5114(6) 0.1063(5) 0.060(4) Uani 1 1 d .
N301 N 0.6674(13) 0.3780(5) -0.0567(5) 0.067(4) Uani 1 1 d .
N302 N 0.4760(10) 0.3938(5) -0.0315(5) 0.066(4) Uani 1 1 d .
C1 C -0.1707(14) 0.3632(9) 0.2099(7) 0.065(6) Uani 1 1 d .
C2 C -0.2062(15) 0.3278(7) 0.2343(7) 0.079(6) Uani 1 1 d .
H2 H -0.1676 0.3002 0.2443 0.094 Uiso 1 1 calc R
C3 C -0.304(2) 0.3340(10) 0.2445(6) 0.120(10) Uani 1 1 d .
H3 H -0.3359 0.3118 0.2607 0.144 Uiso 1 1 calc R
C4 C -0.3471(16) 0.3809(12) 0.2254(10) 0.138(14) Uani 1 1 d .
H4 H -0.4088 0.3912 0.2314 0.166 Uiso 1 1 calc R
C5 C -0.303(3) 0.4068(11) 0.2016(9) 0.155(19) Uani 1 1 d .
H5 H -0.3392 0.4341 0.1888 0.185 Uiso 1 1 calc R
C6 C -0.0692(12) 0.3669(7) 0.1944(6) 0.067(6) Uani 1 1 d .
H6 H -0.0313 0.3383 0.1977 0.080 Uiso 1 1 calc R
C7 C 0.0664(12) 0.3865(11) 0.1618(7) 0.093(8) Uani 1 1 d .
C8 C 0.1358(16) 0.4283(6) 0.1768(5) 0.051(5) Uani 1 1 d .
C9 C 0.2290(12) 0.4224(7) 0.1657(6) 0.052(5) Uani 1 1 d .
H9 H 0.2783 0.4464 0.1738 0.063 Uiso 1 1 calc R
C10 C 0.2494(14) 0.3821(7) 0.1432(7) 0.056(6) Uani 1 1 d .
C11 C 0.1802(15) 0.3473(11) 0.1260(8) 0.124(13) Uani 1 1 d .
H11 H 0.1941 0.3224 0.1067 0.148 Uiso 1 1 calc R
C12 C 0.097(3) 0.3508(6) 0.1377(7) 0.126(13) Uani 1 1 d .
H12 H 0.0509 0.3255 0.1284 0.152 Uiso 1 1 calc R
C13 C 0.1196(10) 0.4756(6) 0.2031(5) 0.078(6) Uani 1 1 d .
H13A H 0.1198 0.4680 0.2353 0.117 Uiso 1 1 calc R
H13B H 0.0557 0.4899 0.1886 0.117 Uiso 1 1 calc R
H13C H 0.1733 0.4981 0.2018 0.117 Uiso 1 1 calc R
C101 C 0.7683(16) 0.2860(8) 0.0949(10) 0.064(7) Uani 1 1 d .
C102 C 0.8331(16) 0.2546(7) 0.1228(7) 0.074(6) Uani 1 1 d .
H102 H 0.8252 0.2449 0.1524 0.089 Uiso 1 1 calc R
C103 C 0.9111(15) 0.2387(6) 0.1030(9) 0.089(7) Uani 1 1 d .
H103 H 0.9616 0.2180 0.1188 0.107 Uiso 1 1 calc R
C104 C 0.910(2) 0.2560(9) 0.0568(10) 0.100(10) Uani 1 1 d .
H104 H 0.9599 0.2458 0.0413 0.120 Uiso 1 1 calc R
C105 C 0.8404(19) 0.2857(8) 0.0362(9) 0.104(11) Uani 1 1 d .
H105 H 0.8465 0.2977 0.0071 0.125 Uiso 1 1 calc R
C106 C 0.6845(15) 0.3052(6) 0.1116(6) 0.068(6) Uani 1 1 d .
H106 H 0.6725 0.2930 0.1397 0.082 Uiso 1 1 calc R
C107 C 0.5301(12) 0.3515(8) 0.1071(5) 0.051(5) Uani 1 1 d .
C108 C 0.4933(16) 0.4000(6) 0.1078(5) 0.056(5) Uani 1 1 d .
C109 C 0.4015(13) 0.4072(7) 0.1209(5) 0.063(6) Uani 1 1 d .
H109 H 0.3796 0.4392 0.1226 0.075 Uiso 1 1 calc R
C110 C 0.3413(17) 0.3712(8) 0.1314(6) 0.061(6) Uani 1 1 d .
C111 C 0.3772(13) 0.3279(8) 0.1310(6) 0.065(6) Uani 1 1 d .
H111 H 0.3391 0.3028 0.1401 0.079 Uiso 1 1 calc R
C112 C 0.4696(16) 0.3143(6) 0.1181(6) 0.075(6) Uani 1 1 d .
H112 H 0.4886 0.2818 0.1171 0.090 Uiso 1 1 calc R
C113 C 0.5640(11) 0.4389(6) 0.0941(5) 0.078(5) Uani 1 1 d .
H11A H 0.5550 0.4399 0.0605 0.118 Uiso 1 1 calc R
H11B H 0.6332 0.4309 0.1078 0.118 Uiso 1 1 calc R
H11C H 0.5480 0.4702 0.1054 0.118 Uiso 1 1 calc R
C201 C -0.1917(14) 0.5716(9) 0.1337(8) 0.065(6) Uani 1 1 d .
C202 C -0.2200(13) 0.6197(10) 0.1263(7) 0.085(7) Uani 1 1 d .
H202 H -0.2013 0.6376 0.1024 0.102 Uiso 1 1 calc R
C203 C -0.2765(16) 0.6402(8) 0.1550(9) 0.097(7) Uani 1 1 d .
H203 H -0.2933 0.6732 0.1539 0.116 Uiso 1 1 calc R
C204 C -0.3067(11) 0.6078(12) 0.1862(8) 0.098(8) Uani 1 1 d .
H204 H -0.3486 0.6185 0.2057 0.117 Uiso 1 1 calc R
C205 C -0.2735(16) 0.5582(9) 0.1884(7) 0.086(6) Uani 1 1 d .
H205 H -0.2935 0.5378 0.2103 0.103 Uiso 1 1 calc R
C206 C -0.1240(14) 0.5548(8) 0.1055(7) 0.074(6) Uani 1 1 d .
H206 H -0.1001 0.5767 0.0860 0.089 Uiso 1 1 calc R
C207 C -0.0224(15) 0.4938(7) 0.0830(7) 0.063(5) Uani 1 1 d .
C208 C -0.0259(12) 0.4500(7) 0.0597(6) 0.058(5) Uani 1 1 d .
C209 C 0.0531(15) 0.4362(5) 0.0401(5) 0.059(5) Uani 1 1 d .
H209 H 0.0476 0.4069 0.0236 0.070 Uiso 1 1 calc R
C210 C 0.1406(12) 0.4631(8) 0.0432(6) 0.054(5) Uani 1 1 d .
C211 C 0.1513(13) 0.5071(6) 0.0673(6) 0.066(6) Uani 1 1 d .
H211 H 0.2099 0.5258 0.0708 0.079 Uiso 1 1 calc R
C212 C 0.0702(16) 0.5215(5) 0.0858(6) 0.067(5) Uani 1 1 d .
H212 H 0.0752 0.5514 0.1013 0.081 Uiso 1 1 calc R
C213 C -0.1188(9) 0.4174(5) 0.0554(5) 0.075(6) Uani 1 1 d .
H21A H -0.1492 0.4224 0.0819 0.112 Uiso 1 1 calc R
H21B H -0.0989 0.3839 0.0543 0.112 Uiso 1 1 calc R
H21C H -0.1670 0.4254 0.0271 0.112 Uiso 1 1 calc R
C301 C 0.5909(13) 0.4013(6) -0.0886(9) 0.061(6) Uani 1 1 d .
C302 C 0.5999(17) 0.4113(7) -0.1325(7) 0.103(8) Uani 1 1 d .
H302 H 0.5491 0.4285 -0.1527 0.123 Uiso 1 1 calc R
C303 C 0.6825(17) 0.3965(8) -0.1471(8) 0.107(9) Uani 1 1 d .
H303 H 0.6868 0.4019 -0.1782 0.128 Uiso 1 1 calc R
C304 C 0.7565(16) 0.3749(8) -0.1190(9) 0.099(8) Uani 1 1 d .
H304 H 0.8148 0.3658 -0.1291 0.119 Uiso 1 1 calc R
C305 C 0.7469(14) 0.3659(7) -0.0742(9) 0.090(7) Uani 1 1 d .
H305 H 0.8003 0.3500 -0.0543 0.108 Uiso 1 1 calc R
C306 C 0.4938(13) 0.4126(6) -0.0701(7) 0.072(6) Uani 1 1 d .
H306 H 0.4460 0.4337 -0.0872 0.087 Uiso 1 1 calc R
C307 C 0.3868(12) 0.4105(9) -0.0144(6) 0.058(5) Uani 1 1 d .
C308 C 0.3225(14) 0.3770(7) -0.0017(6) 0.065(6) Uani 1 1 d .
C309 C 0.2457(13) 0.3942(7) 0.0176(6) 0.062(5) Uani 1 1 d .
H309 H 0.2059 0.3713 0.0288 0.074 Uiso 1 1 calc R
C310 C 0.2220(14) 0.4431(8) 0.0217(6) 0.067(6) Uani 1 1 d .
C311 C 0.2856(14) 0.4746(7) 0.0070(6) 0.078(6) Uani 1 1 d .
H311 H 0.2748 0.5079 0.0093 0.093 Uiso 1 1 calc R
C312 C 0.3676(14) 0.4586(8) -0.0119(6) 0.067(5) Uani 1 1 d .
H312 H 0.4087 0.4812 -0.0227 0.080 Uiso 1 1 calc R
C313 C 0.3427(10) 0.3227(6) -0.0050(6) 0.073(6) Uani 1 1 d .
H31A H 0.2904 0.3046 0.0052 0.110 Uiso 1 1 calc R
H31B H 0.4073 0.3149 0.0146 0.110 Uiso 1 1 calc R
H31C H 0.3432 0.3143 -0.0370 0.110 Uiso 1 1 calc R
C501 C 0.0000 0.698(2) 0.2500 0.15(3) Uiso 0.50 2 d SP

loop_
_atom_site_aniso_label
_atom_site_aniso_U_11
_atom_site_aniso_U_22
_atom_site_aniso_U_33
_atom_site_aniso_U_23
_atom_site_aniso_U_13
_atom_site_aniso_U_12
Ag1 0.0726(10) 0.0768(11) 0.0824(12) 0.0095(10) 0.0215(8) 0.0055(9)
Ag2 0.0733(10) 0.0908(12) 0.0710(12) 0.0047(10) 0.0187(8) 0.0005(9)
Cl1 0.105(6) 0.076(5) 0.173(7) -0.022(6) 0.066(6) -0.014(4)
Cl2 0.113(8) 0.131(10) 0.149(10) 0.000 0.062(7) 0.000
O1 0.095(10) 0.129(12) 0.273(19) -0.108(13) 0.089(11) -0.062(10)
O2 0.113(11) 0.052(10) 0.29(2) 0.000(12) 0.037(11) 0.008(9)
O3 0.135(11) 0.161(14) 0.246(19) -0.089(13) 0.137(13) -0.057(10)
O4 0.19(2) 0.153(18) 0.37(3) 0.05(2) 0.08(2) -0.048(14)
N1 0.035(11) 0.108(16) 0.138(18) -0.032(14) 0.046(11) -0.032(12)
N2 0.124(16) 0.034(10) 0.079(13) 0.010(9) -0.007(10) -0.049(10)
N101 0.045(12) 0.112(15) 0.099(18) -0.043(13) 0.034(12) 0.003(10)
N102 0.057(10) 0.071(12) 0.053(11) -0.009(9) 0.015(9) -0.017(9)
N201 0.085(12) 0.106(16) 0.085(14) 0.022(13) 0.062(10) 0.010(11)
N202 0.043(10) 0.099(14) 0.040(10) -0.020(10) 0.011(8) 0.014(10)
N301 0.058(11) 0.073(11) 0.071(12) 0.007(9) 0.012(11) 0.006(9)
N302 0.073(11) 0.068(11) 0.059(12) 0.006(9) 0.020(9) -0.001(9)
C1 0.048(15) 0.062(16) 0.075(16) -0.006(13) -0.010(12) 0.006(14)
C2 0.094(18) 0.067(16) 0.078(16) 0.016(13) 0.024(13) -0.008(13)
C3 0.114(19) 0.20(3) 0.062(16) -0.040(18) 0.064(16) -0.138(19)
C4 0.064(17) 0.18(3) 0.15(3) -0.07(2) -0.017(17) 0.10(2)
C5 0.24(4) 0.16(3) 0.054(19) 0.021(17) 0.02(2) -0.14(4)
C6 0.021(11) 0.091(17) 0.080(15) -0.030(14) -0.009(10) 0.039(11)
C7 0.000(10) 0.18(3) 0.094(19) 0.060(18) 0.012(11) -0.009(14)
C8 0.065(14) 0.045(13) 0.048(13) 0.003(10) 0.023(11) 0.031(12)
C9 0.033(13) 0.069(15) 0.053(13) 0.003(11) 0.003(9) 0.017(10)
C10 0.016(13) 0.061(15) 0.088(17) 0.002(12) 0.006(12) -0.013(12)
C11 0.048(15) 0.26(4) 0.079(18) 0.03(2) 0.046(14) 0.072(19)
C12 0.31(4) 0.000(11) 0.043(16) -0.025(10) -0.02(2) 0.009(17)
C13 0.046(10) 0.116(17) 0.065(14) 0.003(13) -0.003(9) -0.006(11)
C101 0.047(15) 0.080(17) 0.08(2) -0.038(15) 0.048(15) -0.002(12)
C102 0.044(13) 0.084(17) 0.086(17) -0.023(14) -0.005(14) 0.025(11)
C103 0.048(14) 0.052(14) 0.15(3) -0.034(16) -0.021(15) 0.001(11)
C104 0.17(3) 0.076(19) 0.09(2) -0.038(15) 0.11(2) -0.067(18)
C105 0.11(2) 0.073(18) 0.11(2) 0.044(16) -0.012(19) 0.032(15)
C106 0.087(16) 0.056(14) 0.050(15) 0.003(12) -0.014(13) -0.023(12)
C107 0.048(12) 0.064(15) 0.041(12) 0.000(12) 0.010(9) -0.015(12)
C108 0.087(16) 0.015(12) 0.052(13) 0.012(10) -0.014(11) -0.028(12)
C109 0.028(11) 0.097(19) 0.063(14) -0.021(12) 0.008(10) 0.017(12)
C110 0.066(17) 0.050(16) 0.074(15) -0.006(12) 0.029(12) -0.011(14)
C111 0.035(12) 0.080(18) 0.092(16) -0.004(14) 0.040(11) -0.014(12)
C112 0.113(18) 0.042(13) 0.064(15) 0.000(11) 0.003(13) -0.020(14)
C113 0.118(15) 0.067(14) 0.046(13) 0.002(11) 0.008(11) 0.020(12)
C201 0.055(14) 0.054(16) 0.081(19) -0.015(15) 0.003(13) 0.027(14)
C202 0.047(13) 0.13(3) 0.081(18) -0.003(16) 0.028(12) 0.005(13)
C203 0.085(16) 0.087(18) 0.13(2) -0.011(18) 0.047(14) -0.027(14)
C204 0.019(11) 0.16(2) 0.13(2) -0.04(2) 0.037(12) 0.001(15)
C205 0.078(16) 0.10(2) 0.086(18) 0.004(15) 0.025(13) 0.000(14)
C206 0.072(15) 0.061(16) 0.080(17) -0.003(14) -0.004(12) 0.023(12)
C207 0.076(16) 0.037(14) 0.069(16) 0.005(12) -0.003(13) -0.014(13)
C208 0.043(13) 0.051(15) 0.077(15) -0.003(12) 0.006(11) -0.010(11)
C209 0.069(14) 0.045(12) 0.058(14) -0.005(10) 0.005(12) 0.011(12)
C210 0.019(11) 0.090(17) 0.055(13) 0.019(13) 0.012(9) 0.000(12)
C211 0.098(16) 0.041(13) 0.066(15) -0.043(11) 0.032(12) -0.002(11)
C212 0.100(15) 0.031(12) 0.071(14) -0.031(10) 0.018(12) 0.006(13)
C213 0.037(10) 0.058(12) 0.127(18) -0.011(11) 0.012(10) -0.010(9)
C301 0.022(12) 0.059(13) 0.11(2) -0.006(14) 0.032(14) -0.007(10)
C302 0.10(2) 0.16(2) 0.042(16) 0.050(15) 0.015(14) 0.000(16)
C303 0.035(14) 0.19(2) 0.11(2) -0.010(19) 0.059(16) -0.018(15)
C304 0.047(15) 0.17(2) 0.09(2) -0.042(18) 0.026(16) -0.004(14)
C305 0.055(15) 0.114(18) 0.11(2) -0.032(16) 0.046(15) 0.021(12)
C306 0.078(16) 0.055(14) 0.066(16) 0.006(12) -0.028(13) -0.011(11)
C307 0.026(12) 0.094(18) 0.058(13) -0.012(13) 0.020(10) 0.022(13)
C308 0.044(12) 0.093(18) 0.065(14) -0.010(13) 0.031(11) -0.028(13)
C309 0.066(14) 0.057(15) 0.065(14) -0.003(12) 0.021(11) -0.011(12)
C310 0.049(14) 0.071(18) 0.077(15) 0.024(13) 0.002(11) -0.030(14)
C311 0.051(13) 0.093(18) 0.087(16) 0.006(13) 0.011(12) 0.048(14)
C312 0.062(14) 0.067(15) 0.065(14) 0.012(14) 0.001(11) -0.008(13)
C313 0.049(11) 0.061(14) 0.109(17) -0.009(13) 0.013(10) -0.005(10)

loop_
_atom_type_symbol
_atom_type_description
_atom_type_scat_dispersion_real
_atom_type_scat_dispersion_imag
_atom_type_scat_source
C C 0.0033 0.0016 'International Tables Vol C Tables 4.2.6.8 and 6.1.1.4'
H H 0.0000 0.0000 'International Tables Vol C Tables 4.2.6.8 and 6.1.1.4'
N N 0.0061 0.0033 'International Tables Vol C Tables 4.2.6.8 and 6.1.1.4'
O O 0.0106 0.0060 'International Tables Vol C Tables 4.2.6.8 and 6.1.1.4'
Cl Cl 0.1484 0.1585 'International Tables Vol C Tables 4.2.6.8 and 6.1.1.4'
Ag Ag -0.8971 1.1015 'International Tables Vol C Tables 4.2.6.8 and 6.1.1.4'

loop_
_geom_angle_atom_site_label_1
_geom_angle_atom_site_label_2
_geom_angle_atom_site_label_3
_geom_angle
_geom_angle_site_symmetry_1
_geom_angle_site_symmetry_3
N1 Ag1 N201 121.5(7) . .
N1 Ag1 N202 160.0(6) . .
N201 Ag1 N202 71.3(6) . .
N1 Ag1 N2 73.0(6) . .
N201 Ag1 N2 155.8(5) . .
N202 Ag1 N2 101.2(6) . .
N301 Ag2 N102 170.9(4) . .
N301 Ag2 N101 108.7(7) . .
N102 Ag2 N101 70.4(6) . .
N301 Ag2 N302 72.7(6) . .
N102 Ag2 N302 110.3(6) . .
N101 Ag2 N302 167.2(5) . .
O2 Cl1 O3 112.2(10) . .
O2 Cl1 O4 106.2(13) . .
O3 Cl1 O4 105.8(13) . .
O2 Cl1 O1 112.9(9) . .
O3 Cl1 O1 112.3(9) . .
O4 Cl1 O1 106.8(12) . .
O5 Cl2 O7 180.000(16) . .
O5 Cl2 O8 106.2(11) . .
O7 Cl2 O8 73.8(11) . .
O5 Cl2 O8 106.2(11) . 2_655
O7 Cl2 O8 73.8(11) . 2_655
O8 Cl2 O8 148(2) . 2_655
O5 Cl2 O6 80.7(11) . 2_655
O7 Cl2 O6 99.3(11) . 2_655
O8 Cl2 O6 91.6(13) . 2_655
O8 Cl2 O6 93.5(13) 2_655 2_655
O5 Cl2 O6 80.7(11) . .
O7 Cl2 O6 99.3(11) . .
O8 Cl2 O6 93.5(13) . .
O8 Cl2 O6 91.6(13) 2_655 .
O6 Cl2 O6 161(2) 2_655 .
Cl2 O7 O8 54(2) . 2_655
Cl2 O7 O8 54(2) . .
O8 O7 O8 108(4) 2_655 .
Cl2 O8 O7 52(2) . .
O501 O9 O9 103.8(19) . 2
O10 O10 O11 74.6(10) 2_755 .
O10 O11 O10 30.7(19) . 2_755
C501 O501 O9 87(4) . .
C5 N1 C1 116(3) . .
C5 N1 Ag1 121(2) . .
C1 N1 Ag1 121.5(14) . .
C6 N2 C7 112.3(17) . .
C6 N2 Ag1 107.0(14) . .
C7 N2 Ag1 137.3(11) . .
C105 N101 C101 116(2) . .
C105 N101 Ag2 128(2) . .
C101 N101 Ag2 116.0(17) . .
C106 N102 C107 119.5(16) . .
C106 N102 Ag2 114.6(12) . .
C107 N102 Ag2 122.2(11) . .
C205 N201 C201 114(2) . .
C205 N201 Ag1 128.6(18) . .
C201 N201 Ag1 117.6(16) . .
C206 N202 C207 123.9(18) . .
C206 N202 Ag1 112.8(13) . .
C207 N202 Ag1 122.5(12) . .
C305 N301 C301 114.0(16) . .
C305 N301 Ag2 126.4(16) . .
C301 N301 Ag2 118.9(15) . .
C306 N302 C307 118.9(16) . .
C306 N302 Ag2 109.2(11) . .
C307 N302 Ag2 128.8(11) . .
C2 C1 N1 123.2(18) . .
C2 C1 C6 130(2) . .
N1 C1 C6 107(2) . .
C1 C2 C3 118.2(19) . .
C2 C3 C4 109.5(17) . .
C5 C4 C3 121(3) . .
N1 C5 C4 132(4) . .
N2 C6 C1 130.2(19) . .
C12 C7 C8 118.8(18) . .
C12 C7 N2 138(3) . .
C8 C7 N2 103(2) . .
C9 C8 C7 113.1(15) . .
C9 C8 C13 116.6(18) . .
C7 C8 C13 130.3(19) . .
C10 C9 C8 120.3(17) . .
C9 C10 C11 124(2) . .
C9 C10 C110 125.8(18) . .
C11 C10 C110 110(2) . .
C12 C11 C10 116(3) . .
C11 C12 C7 127(3) . .
N101 C101 C102 127.4(18) . .
N101 C101 C106 114(3) . .
C102 C101 C106 119(2) . .
C101 C102 C103 113.6(19) . .
C102 C103 C104 116(2) . .
C105 C104 C103 121(2) . .
N101 C105 C104 126(3) . .
N102 C106 C101 124(2) . .
C112 C107 C108 117.5(15) . .
C112 C107 N102 119.1(19) . .
C108 C107 N102 123.0(18) . .
C109 C108 C107 118.3(14) . .
C109 C108 C113 127.7(19) . .
C107 C108 C113 114.0(18) . .
C110 C109 C108 124.9(18) . .
C111 C110 C109 115(2) . .
C111 C110 C10 124(2) . .
C109 C110 C10 120.6(19) . .
C110 C111 C112 126.7(18) . .
C107 C112 C111 117.2(16) . .
N201 C201 C202 129(2) . .
N201 C201 C206 117(2) . .
C202 C201 C206 114(3) . .
C203 C202 C201 118(2) . .
C202 C203 C204 115(2) . .
C203 C204 C205 120.3(19) . .
N201 C205 C204 124(2) . .
N202 C206 C201 121(2) . .
C208 C207 N202 125.7(19) . .
C208 C207 C212 115.2(18) . .
N202 C207 C212 119.0(18) . .
C209 C208 C207 120.0(16) . .
C209 C208 C213 120.3(18) . .
C207 C208 C213 119.8(18) . .
C208 C209 C210 123.9(16) . .
C209 C210 C211 119.6(16) . .
C209 C210 C310 118(2) . .
C211 C210 C310 122.0(17) . .
C212 C211 C210 116.2(16) . .
C211 C212 C207 125.1(16) . .
C302 C301 N301 121.9(16) . .
C302 C301 C306 123(2) . .
N301 C301 C306 115(2) . .
C303 C302 C301 120(2) . .
C304 C303 C302 121(2) . .
C303 C304 C305 118(2) . .
N301 C305 C304 125(2) . .
N302 C306 C301 123.0(17) . .
C312 C307 C308 120.1(16) . .
C312 C307 N302 120(2) . .
C308 C307 N302 120(2) . .
C309 C308 C307 117.5(18) . .
C309 C308 C313 121.7(17) . .
C307 C308 C313 120.5(18) . .
C308 C309 C310 125.3(17) . .
C311 C310 C309 114.5(18) . .
C311 C310 C210 118(2) . .
C309 C310 C210 126.9(18) . .
C310 C311 C312 122.1(18) . .
C307 C312 C311 120.1(16) . .
O501 C501 O501 155(7) . 2

loop_
_geom_bond_atom_site_label_1
_geom_bond_atom_site_label_2
_geom_bond_distance
_geom_bond_site_symmetry_2
Ag1 N1 2.200(18) .
Ag1 N201 2.226(17) .
Ag1 N202 2.343(14) .
Ag1 N2 2.422(16) .
Ag2 N301 2.289(13) .
Ag2 N102 2.289(13) .
Ag2 N101 2.409(18) .
Ag2 N302 2.534(13) .
Cl1 O2 1.347(13) .
Cl1 O3 1.392(12) .
Cl1 O4 1.43(2) .
Cl1 O1 1.428(12) .
Cl2 O5 1.35(4) .
Cl2 O7 1.37(6) .
Cl2 O8 1.40(3) .
Cl2 O8 1.40(3) 2_655
Cl2 O6 1.56(3) 2_655
Cl2 O6 1.56(3) .
O7 O8 1.66(4) 2_655
O7 O8 1.66(4) .
O9 O501 1.76(5) .
O9 O9 1.81(6) 2
O10 O10 0.58(3) 2_755
O10 O11 1.10(3) .
O11 O10 1.10(3) 2_755
O501 C501 1.39(5) .
N1 C5 1.12(3) .
N1 C1 1.37(2) .
N2 C6 1.213(18) .
N2 C7 1.54(2) .
N101 C105 1.19(2) .
N101 C101 1.33(2) .
N102 C106 1.319(16) .
N102 C107 1.481(16) .
N201 C205 1.28(2) .
N201 C201 1.30(2) .
N202 C206 1.246(17) .
N202 C207 1.41(2) .
N301 C305 1.323(17) .
N301 C301 1.388(19) .
N302 C306 1.304(17) .
N302 C307 1.469(17) .
C1 C2 1.35(2) .
C1 C6 1.53(2) .
C2 C3 1.42(2) .
C3 C4 1.47(3) .
C4 C5 1.23(3) .
C7 C12 1.32(2) .
C7 C8 1.48(2) .
C8 C9 1.373(17) .
C8 C13 1.545(18) .
C9 C10 1.34(2) .
C10 C11 1.35(3) .
C10 C110 1.39(2) .
C11 C12 1.25(3) .
C101 C102 1.36(2) .
C101 C106 1.42(2) .
C102 C103 1.38(2) .
C103 C104 1.42(2) .
C104 C105 1.29(3) .
C107 C112 1.387(18) .
C107 C108 1.420(18) .
C108 C109 1.384(19) .
C108 C113 1.540(18) .
C109 C110 1.355(19) .
C110 C111 1.283(19) .
C111 C112 1.427(19) .
C201 C202 1.38(2) .
C201 C206 1.43(2) .
C202 C203 1.37(2) .
C203 C204 1.39(2) .
C204 C205 1.43(2) .
C207 C208 1.38(2) .
C207 C212 1.449(19) .
C208 C209 1.367(18) .
C208 C213 1.522(17) .
C209 C210 1.378(18) .
C210 C211 1.387(19) .
C210 C310 1.48(2) .
C211 C212 1.376(17) .
C301 C302 1.34(2) .
C301 C306 1.55(2) .
C302 C303 1.34(2) .
C303 C304 1.29(2) .
C304 C305 1.36(2) .
C307 C312 1.348(18) .
C307 C308 1.37(2) .
C308 C309 1.362(18) .
C308 C313 1.522(19) .
C309 C310 1.391(19) .
C310 C311 1.351(19) .
C311 C312 1.406(19) .
C501 O501 1.39(5) 2
